data_4024231
loop_
_publ_author_name
'Li Lu'
'Xue-Yuan Liu'
'Xing-Zhong Shu'
'Ke Yang'
'Ke-Gong Ji'
'Yong-Min Liang'

_publ_section_title
;
Platinum-Catalyzed Cycloisomerization Reaction of 1,6-Enyne Coupling with
Rearrangement of Propargylic Esters
;
_journal_name_full 'Journal of Organic Chemistry'
_journal_page_first 474
_journal_page_last 477
_journal_paper_doi 10.1021/jo802043z
_journal_volume 74
_journal_year 2009
_chemical_formula_sum 'C15 H11 Cl O2'
_chemical_formula_weight 258.69
_chemical_name_systematic
; 
 ? 
;
_space_group_IT_number 2
_symmetry_cell_setting triclinic
_symmetry_space_group_name_Hall '-P 1'
_symmetry_space_group_name_H-M 'P -1'
_atom_sites_solution_hydrogens geom
_atom_sites_solution_primary direct
_atom_sites_solution_secondary difmap
_audit_creation_method SHELXL-97
_cell_angle_alpha 90.105(7)
_cell_angle_beta 94.926(8)
_cell_angle_gamma 90.416(7)
_cell_formula_units_Z 2
_cell_length_a 6.212(3)
_cell_length_b 7.420(4)
_cell_length_c 13.040(6)
_cell_measurement_reflns_used 2310
_cell_measurement_temperature 296(2)
_cell_measurement_theta_max 30.10
_cell_measurement_theta_min 2.75
_cell_volume 598.8(5)
_computing_cell_refinement 'Bruker SMART'
_computing_data_collection 'Bruker SMART'
_computing_data_reduction 'Bruker SAINT'
_computing_molecular_graphics 'Bruker SHELXTL'
_computing_publication_material 'Bruker SHELXTL'
_computing_structure_refinement 'SHELXL-97 (Sheldrick, 1997)'
_computing_structure_solution 'SHELXS-97 (Sheldrick, 1990)'
_diffrn_ambient_temperature 296(2)
_diffrn_measured_fraction_theta_full 0.985
_diffrn_measured_fraction_theta_max 0.985
_diffrn_measurement_device_type 'CCD area detector'
_diffrn_measurement_method 'phi and omega scans'
_diffrn_radiation_monochromator graphite
_diffrn_radiation_source 'fine-focus sealed tube'
_diffrn_radiation_type MoK\a
_diffrn_radiation_wavelength 0.71073
_diffrn_reflns_av_R_equivalents 0.0143
_diffrn_reflns_av_sigmaI/netI 0.0237
_diffrn_reflns_limit_h_max 7
_diffrn_reflns_limit_h_min -4
_diffrn_reflns_limit_k_max 8
_diffrn_reflns_limit_k_min -8
_diffrn_reflns_limit_l_max 13
_diffrn_reflns_limit_l_min -15
_diffrn_reflns_number 3087
_diffrn_reflns_theta_full 25.48
_diffrn_reflns_theta_max 25.48
_diffrn_reflns_theta_min 1.57
_exptl_absorpt_coefficient_mu 0.308
_exptl_absorpt_correction_T_max 0.964
_exptl_absorpt_correction_T_min 0.934
_exptl_absorpt_correction_type multi-scan
_exptl_crystal_colour colorless
_exptl_crystal_density_diffrn 1.435
_exptl_crystal_density_method 'not measured'
_exptl_crystal_description block
_exptl_crystal_F_000 268
_exptl_crystal_size_max 0.22
_exptl_crystal_size_mid 0.21
_exptl_crystal_size_min 0.12
_refine_diff_density_max 0.207
_refine_diff_density_min -0.209
_refine_diff_density_rms 0.043
_refine_ls_extinction_method none
_refine_ls_goodness_of_fit_ref 0.571
_refine_ls_hydrogen_treatment constr
_refine_ls_matrix_type full
_refine_ls_number_parameters 163
_refine_ls_number_reflns 2195
_refine_ls_number_restraints 0
_refine_ls_restrained_S_all 0.571
_refine_ls_R_factor_all 0.0448
_refine_ls_R_factor_gt 0.0404
_refine_ls_shift/su_max 0.001
_refine_ls_shift/su_mean 0.000
_refine_ls_structure_factor_coef Fsqd
_refine_ls_weighting_details 'calc w=1/[\s^2^(Fo^2^)+(0.1000P)^2^+1.0817P] where P=(Fo^2^+2Fc^2^)/3'
_refine_ls_weighting_scheme calc
_refine_ls_wR_factor_gt 0.1076
_refine_ls_wR_factor_ref 0.1164
_reflns_number_gt 1947
_reflns_number_total 2195
_reflns_threshold_expression >2sigma(I)
_cod_data_source_file jo802043z_si_001.cif
_cod_data_source_block p-1
_cod_depositor_comments
;
The following automatic conversions were performed:
'_symmetry_cell_setting' value 'Triclinic' changed to 'triclinic'
according to '/home/saulius/struct/CIF-dictionaries/cif_core.dic'
dictionary named 'cif_core.dic' version 2.4.1 from 2010-06-29.

Automatic conversion script
Id: cif_fix_enum 1527 2010-12-29 10:47:43Z saulius 
;
_cod_original_sg_symbol_H-M P-1
_cod_database_code 4024231

loop_
_symmetry_equiv_pos_as_xyz
'x, y, z'
'-x, -y, -z'

loop_
_atom_site_label
_atom_site_type_symbol
_atom_site_fract_x
_atom_site_fract_y
_atom_site_fract_z
_atom_site_U_iso_or_equiv
_atom_site_adp_type
_atom_site_occupancy
_atom_site_symmetry_multiplicity
_atom_site_calc_flag
_atom_site_refinement_flags
_atom_site_disorder_assembly
_atom_site_disorder_group
Cl1 Cl 1.08162(11) 0.11639(9) 0.88457(4) 0.0677(2) Uani 1 1 d . . .
C7 C 0.5216(3) 0.2583(2) 0.49598(14) 0.0388(4) Uani 1 1 d . . .
C4 C 0.7188(3) 0.2370(3) 0.77711(14) 0.0439(4) Uani 1 1 d . . .
H4 H 0.6690 0.2654 0.8404 0.053 Uiso 1 1 calc R . .
C8 C 0.6083(3) 0.2806(2) 0.39319(13) 0.0349(4) Uani 1 1 d . . .
C2 C 0.9987(3) 0.1176(2) 0.67900(14) 0.0420(4) Uani 1 1 d . . .
H2 H 1.1338 0.0651 0.6770 0.050 Uiso 1 1 calc R . .
C9 C 0.8085(3) 0.3618(2) 0.38109(14) 0.0391(4) Uani 1 1 d . . .
H9 H 0.8978 0.3955 0.4389 0.047 Uiso 1 1 calc R . .
C6 C 0.6688(3) 0.2301(2) 0.59125(13) 0.0349(4) Uani 1 1 d . . .
C3 C 0.9204(3) 0.1600(2) 0.77159(14) 0.0420(4) Uani 1 1 d . . .
C11 C 0.7412(3) 0.3406(2) 0.19886(14) 0.0423(4) Uani 1 1 d . . .
C1 C 0.8729(3) 0.1546(2) 0.58925(14) 0.0389(4) Uani 1 1 d . . .
H1 H 0.9254 0.1285 0.5262 0.047 Uiso 1 1 calc R . .
C5 C 0.5936(3) 0.2703(2) 0.68653(14) 0.0409(4) Uani 1 1 d . . .
H5 H 0.4573 0.3202 0.6890 0.049 Uiso 1 1 calc R . .
O1 O 0.3268(2) 0.2605(3) 0.50168(11) 0.0638(5) Uani 1 1 d . . .
C13 C 0.4758(3) 0.2279(2) 0.30637(14) 0.0397(4) Uani 1 1 d . . .
H13 H 0.3423 0.1740 0.3134 0.048 Uiso 1 1 calc R . .
C12 C 0.5446(3) 0.2565(3) 0.21024(14) 0.0418(4) Uani 1 1 d . . .
C10 C 0.8749(3) 0.3924(3) 0.28399(15) 0.0433(4) Uani 1 1 d . . .
H10 H 1.0077 0.4470 0.2762 0.052 Uiso 1 1 calc R . .
O2 O 0.5846(3) 0.2715(3) 0.03480(11) 0.0743(5) Uani 1 1 d . . .
C15 C 0.7671(4) 0.3601(3) 0.08554(17) 0.0597(6) Uani 1 1 d . . .
H15A H 0.7702 0.4862 0.0663 0.072 Uiso 1 1 calc R . .
H15B H 0.8998 0.3041 0.0680 0.072 Uiso 1 1 calc R . .
C14 C 0.4384(4) 0.2143(4) 0.10535(16) 0.0621(6) Uani 1 1 d . . .
H14A H 0.4100 0.0860 0.0982 0.075 Uiso 1 1 calc R . .
H14B H 0.3027 0.2780 0.0937 0.075 Uiso 1 1 calc R . .

loop_
_atom_site_aniso_label
_atom_site_aniso_U_11
_atom_site_aniso_U_22
_atom_site_aniso_U_33
_atom_site_aniso_U_23
_atom_site_aniso_U_13
_atom_site_aniso_U_12
Cl1 0.0780(4) 0.0823(4) 0.0405(3) 0.0024(3) -0.0102(3) 0.0156(3)
C7 0.0356(9) 0.0440(10) 0.0374(9) -0.0047(7) 0.0070(7) -0.0006(7)
C4 0.0538(11) 0.0470(10) 0.0323(9) -0.0012(7) 0.0114(8) 0.0014(8)
C8 0.0349(8) 0.0348(8) 0.0349(9) 0.0000(7) 0.0022(7) 0.0019(7)
C2 0.0409(10) 0.0428(10) 0.0431(10) 0.0026(8) 0.0064(8) 0.0057(8)
C9 0.0388(9) 0.0394(9) 0.0384(9) -0.0016(7) -0.0001(7) -0.0041(7)
C6 0.0375(9) 0.0355(9) 0.0324(9) -0.0009(7) 0.0073(7) -0.0020(7)
C3 0.0518(11) 0.0394(9) 0.0343(9) 0.0032(7) 0.0011(8) -0.0021(8)
C11 0.0479(10) 0.0421(10) 0.0380(10) 0.0049(7) 0.0091(8) 0.0030(8)
C1 0.0423(9) 0.0415(9) 0.0340(9) -0.0018(7) 0.0103(7) 0.0030(7)
C5 0.0402(9) 0.0452(10) 0.0387(10) -0.0005(7) 0.0115(8) 0.0033(8)
O1 0.0336(7) 0.1130(14) 0.0456(8) -0.0074(8) 0.0079(6) 0.0001(8)
C13 0.0336(9) 0.0464(10) 0.0390(10) 0.0010(7) 0.0024(7) -0.0026(7)
C12 0.0413(10) 0.0479(10) 0.0357(10) 0.0010(8) 0.0002(7) 0.0017(8)
C10 0.0387(9) 0.0431(10) 0.0485(11) 0.0046(8) 0.0074(8) -0.0059(8)
O2 0.0806(12) 0.1088(14) 0.0330(8) 0.0044(8) 0.0034(7) -0.0154(10)
C15 0.0706(15) 0.0666(14) 0.0429(12) 0.0083(10) 0.0115(10) -0.0023(11)
C14 0.0627(14) 0.0861(17) 0.0363(11) 0.0011(10) -0.0019(10) -0.0072(12)

loop_
_atom_type_symbol
_atom_type_description
_atom_type_scat_dispersion_real
_atom_type_scat_dispersion_imag
_atom_type_scat_source
C C 0.0033 0.0016 'International Tables Vol C Tables 4.2.6.8 and 6.1.1.4'
H H 0.0000 0.0000 'International Tables Vol C Tables 4.2.6.8 and 6.1.1.4'
O O 0.0106 0.0060 'International Tables Vol C Tables 4.2.6.8 and 6.1.1.4'
Cl Cl 0.1484 0.1585 'International Tables Vol C Tables 4.2.6.8 and 6.1.1.4'

loop_
_geom_angle_atom_site_label_1
_geom_angle_atom_site_label_2
_geom_angle_atom_site_label_3
_geom_angle
_geom_angle_site_symmetry_1
_geom_angle_site_symmetry_3
_geom_angle_publ_flag
O1 C7 C6 119.49(16) . . ?
O1 C7 C8 119.21(17) . . ?
C6 C7 C8 121.29(15) . . ?
C5 C4 C3 118.50(17) . . ?
C5 C4 H4 120.8 . . ?
C3 C4 H4 120.8 . . ?
C9 C8 C13 119.53(16) . . ?
C9 C8 C7 122.65(16) . . ?
C13 C8 C7 117.69(16) . . ?
C3 C2 C1 118.70(17) . . ?
C3 C2 H2 120.6 . . ?
C1 C2 H2 120.6 . . ?
C10 C9 C8 120.70(17) . . ?
C10 C9 H9 119.7 . . ?
C8 C9 H9 119.7 . . ?
C1 C6 C5 118.61(16) . . ?
C1 C6 C7 122.50(15) . . ?
C5 C6 C7 118.76(16) . . ?
C2 C3 C4 122.00(17) . . ?
C2 C3 Cl1 118.51(16) . . ?
C4 C3 Cl1 119.49(15) . . ?
C10 C11 C12 120.62(17) . . ?
C10 C11 C15 130.90(19) . . ?
C12 C11 C15 108.48(18) . . ?
C2 C1 C6 121.20(16) . . ?
C2 C1 H1 119.4 . . ?
C6 C1 H1 119.4 . . ?
C4 C5 C6 120.98(17) . . ?
C4 C5 H5 119.5 . . ?
C6 C5 H5 119.5 . . ?
C12 C13 C8 119.34(17) . . ?
C12 C13 H13 120.3 . . ?
C8 C13 H13 120.3 . . ?
C13 C12 C11 120.75(17) . . ?
C13 C12 C14 130.83(18) . . ?
C11 C12 C14 108.41(17) . . ?
C11 C10 C9 119.03(17) . . ?
C11 C10 H10 120.5 . . ?
C9 C10 H10 120.5 . . ?
C14 O2 C15 111.40(17) . . ?
O2 C15 C11 105.34(18) . . ?
O2 C15 H15A 110.7 . . ?
C11 C15 H15A 110.7 . . ?
O2 C15 H15B 110.7 . . ?
C11 C15 H15B 110.7 . . ?
H15A C15 H15B 108.8 . . ?
O2 C14 C12 106.07(18) . . ?
O2 C14 H14A 110.5 . . ?
C12 C14 H14A 110.5 . . ?
O2 C14 H14B 110.5 . . ?
C12 C14 H14B 110.5 . . ?
H14A C14 H14B 108.7 . . ?

loop_
_geom_bond_atom_site_label_1
_geom_bond_atom_site_label_2
_geom_bond_distance
_geom_bond_site_symmetry_2
_geom_bond_publ_flag
Cl1 C3 1.741(2) . ?
C7 O1 1.218(2) . ?
C7 C6 1.494(3) . ?
C7 C8 1.496(2) . ?
C4 C5 1.381(3) . ?
C4 C3 1.388(3) . ?
C4 H4 0.9300 . ?
C8 C9 1.399(3) . ?
C8 C13 1.395(3) . ?
C2 C3 1.377(3) . ?
C2 C1 1.379(3) . ?
C2 H2 0.9300 . ?
C9 C10 1.384(3) . ?
C9 H9 0.9300 . ?
C6 C1 1.393(3) . ?
C6 C5 1.397(2) . ?
C11 C10 1.380(3) . ?
C11 C12 1.387(3) . ?
C11 C15 1.507(3) . ?
C1 H1 0.9300 . ?
C5 H5 0.9300 . ?
C13 C12 1.375(3) . ?
C13 H13 0.9300 . ?
C12 C14 1.498(3) . ?
C10 H10 0.9300 . ?
O2 C14 1.411(3) . ?
O2 C15 1.419(3) . ?
C15 H15A 0.9700 . ?
C15 H15B 0.9700 . ?
C14 H14A 0.9700 . ?
C14 H14B 0.9700 . ?

loop_
_geom_torsion_atom_site_label_1
_geom_torsion_atom_site_label_2
_geom_torsion_atom_site_label_3
_geom_torsion_atom_site_label_4
_geom_torsion
_geom_torsion_site_symmetry_1
_geom_torsion_site_symmetry_2
_geom_torsion_site_symmetry_3
_geom_torsion_site_symmetry_4
_geom_torsion_publ_flag
O1 C7 C8 C9 149.21(19) . . . . ?
C6 C7 C8 C9 -31.9(3) . . . . ?
O1 C7 C8 C13 -26.6(3) . . . . ?
C6 C7 C8 C13 152.32(17) . . . . ?
C13 C8 C9 C10 0.8(3) . . . . ?
C7 C8 C9 C10 -174.90(17) . . . . ?
O1 C7 C6 C1 153.25(19) . . . . ?
C8 C7 C6 C1 -25.7(3) . . . . ?
O1 C7 C6 C5 -22.5(3) . . . . ?
C8 C7 C6 C5 158.58(16) . . . . ?
C1 C2 C3 C4 0.6(3) . . . . ?
C1 C2 C3 Cl1 -179.00(14) . . . . ?
C5 C4 C3 C2 0.4(3) . . . . ?
C5 C4 C3 Cl1 -179.96(14) . . . . ?
C3 C2 C1 C6 -1.2(3) . . . . ?
C5 C6 C1 C2 0.7(3) . . . . ?
C7 C6 C1 C2 -175.02(16) . . . . ?
C3 C4 C5 C6 -0.9(3) . . . . ?
C1 C6 C5 C4 0.3(3) . . . . ?
C7 C6 C5 C4 176.26(16) . . . . ?
C9 C8 C13 C12 0.1(3) . . . . ?
C7 C8 C13 C12 176.06(16) . . . . ?
C8 C13 C12 C11 -1.5(3) . . . . ?
C8 C13 C12 C14 179.9(2) . . . . ?
C10 C11 C12 C13 2.0(3) . . . . ?
C15 C11 C12 C13 -177.50(18) . . . . ?
C10 C11 C12 C14 -179.14(19) . . . . ?
C15 C11 C12 C14 1.4(2) . . . . ?
C12 C11 C10 C9 -1.0(3) . . . . ?
C15 C11 C10 C9 178.3(2) . . . . ?
C8 C9 C10 C11 -0.4(3) . . . . ?
C14 O2 C15 C11 5.6(3) . . . . ?
C10 C11 C15 O2 176.4(2) . . . . ?
C12 C11 C15 O2 -4.2(2) . . . . ?
C15 O2 C14 C12 -4.9(3) . . . . ?
C13 C12 C14 O2 -179.3(2) . . . . ?
C11 C12 C14 O2 2.0(3) . . . . ?

loop_
_cod_related_entry_id
_cod_related_entry_database
_cod_related_entry_code
1 ChemSpider 30658860
